data_7118841
loop_
_publ_author_name
'Gadekar, Santosh C.'
'Reddy, Baddigam K.'
'Panchal, Santosh P.'
'Anand, Venkataramanarao G.'

_publ_section_title
;
 Metal assisted cyclomerization of benzodipyrrins into expanded norroles,
 aza-heptalene and acyclic dimers.
;
_journal_issue 24
_journal_name_full 'Chemical communications (Cambridge, England)'
_journal_page_first 4565
_journal_page_last 4568
_journal_paper_doi 10.1039/c5cc10356h
_journal_volume 52
_journal_year 2016
_chemical_formula_moiety 'C57 H36 N6 O3, O'
_chemical_formula_sum 'C57 H36 N6 O4'
_chemical_formula_weight 868.92
_chemical_name_systematic
; 
 ? 
;
_space_group_IT_number 2
_symmetry_cell_setting triclinic
_symmetry_space_group_name_Hall '-P 1'
_symmetry_space_group_name_H-M 'P -1'
_atom_sites_solution_hydrogens geom
_atom_sites_solution_primary direct
_atom_sites_solution_secondary difmap
_audit_creation_method SHELXL-97
_audit_update_record
;
2015-09-25 deposited with the CCDC.
2016-02-29 downloaded from the CCDC.
;
_cell_angle_alpha 77.740(9)
_cell_angle_beta 81.518(10)
_cell_angle_gamma 89.721(12)
_cell_formula_units_Z 2
_cell_length_a 12.261(6)
_cell_length_b 13.380(6)
_cell_length_c 14.218(6)
_cell_measurement_temperature 100
_cell_volume 2253.5(18)
_computing_cell_refinement 'Bruker SMART'
_computing_data_collection 'Bruker SMART'
_computing_data_reduction 'Bruker SMART'
_computing_molecular_graphics 'Bruker SHELXTL'
_computing_publication_material 'Bruker SHELXTL'
_computing_structure_refinement 'SHELXL-97 (Sheldrick, 2008)'
_computing_structure_solution 'SHELXS-97 (Sheldrick, 2008)'
_diffrn_ambient_temperature 100
_diffrn_measured_fraction_theta_full 0.984
_diffrn_measured_fraction_theta_max 0.984
_diffrn_measurement_device_type 'Bruker APEX-II CCD'
_diffrn_measurement_method '\f and \w scans'
_diffrn_radiation_monochromator graphite
_diffrn_radiation_source 'fine-focus sealed tube'
_diffrn_radiation_type MoK\a
_diffrn_radiation_wavelength 0.71073
_diffrn_reflns_av_R_equivalents 0.1638
_diffrn_reflns_av_sigmaI/netI 0.1755
_diffrn_reflns_limit_h_max 14
_diffrn_reflns_limit_h_min -16
_diffrn_reflns_limit_k_max 17
_diffrn_reflns_limit_k_min -15
_diffrn_reflns_limit_l_max 19
_diffrn_reflns_limit_l_min -18
_diffrn_reflns_number 41771
_diffrn_reflns_theta_full 28.48
_diffrn_reflns_theta_max 28.48
_diffrn_reflns_theta_min 1.48
_exptl_absorpt_coefficient_mu 0.082
_exptl_absorpt_correction_T_max 0.990
_exptl_absorpt_correction_T_min 0.985
_exptl_absorpt_correction_type multi-scan
_exptl_absorpt_process_details 'multi-scan absorption correction'
_exptl_crystal_colour Brown
_exptl_crystal_density_diffrn 1.281
_exptl_crystal_density_method 'not measured'
_exptl_crystal_description Rectangular
_exptl_crystal_F_000 904
_exptl_crystal_size_max 0.23
_exptl_crystal_size_mid 0.15
_exptl_crystal_size_min 0.12
_refine_diff_density_max 1.306
_refine_diff_density_min -0.341
_refine_diff_density_rms 0.098
_refine_ls_extinction_method none
_refine_ls_goodness_of_fit_ref 1.000
_refine_ls_hydrogen_treatment mixed
_refine_ls_matrix_type full
_refine_ls_number_parameters 604
_refine_ls_number_reflns 11230
_refine_ls_number_restraints 0
_refine_ls_restrained_S_all 1.000
_refine_ls_R_factor_all 0.2447
_refine_ls_R_factor_gt 0.1061
_refine_ls_shift/su_max 0.025
_refine_ls_shift/su_mean 0.001
_refine_ls_structure_factor_coef Fsqd
_refine_ls_weighting_details 'calc w=1/[\s^2^(Fo^2^)+(0.2000P)^2^+0.0000P] where P=(Fo^2^+2Fc^2^)/3'
_refine_ls_weighting_scheme calc
_refine_ls_wR_factor_gt 0.2889
_refine_ls_wR_factor_ref 0.3764
_reflns_number_gt 4205
_reflns_number_total 11406
_reflns_threshold_expression >2sigma(I)
_cod_data_source_file c5cc10356h2.cif
_cod_data_source_block 852
_cod_depositor_comments
;
The following automatic conversions were performed:

'_symmetry_cell_setting' value 'Triclinic' changed to 'triclinic'
according to
/usr/data/users/saulius/crontab/automatic-downloads/rss-feeds/RSC/lib/dictionaries/cif_core.dic
dictionary named 'cif_core.dic' version 2.4.2 from 2011-04-26.

Automatic conversion script
Id: cif_fix_values 4268 2015-11-12 08:31:59Z antanas 

 Adding full bibliography for 7118838--7118842.cif.
;
_cod_database_code 7118841

loop_
_symmetry_equiv_pos_as_xyz
'x, y, z'
'-x, -y, -z'

loop_
_atom_site_label
_atom_site_type_symbol
_atom_site_fract_x
_atom_site_fract_y
_atom_site_fract_z
_atom_site_U_iso_or_equiv
_atom_site_adp_type
_atom_site_occupancy
_atom_site_symmetry_multiplicity
_atom_site_calc_flag
_atom_site_refinement_flags
O1S O 0.4916(8) 0.870(2) 0.2054(11) 0.539(19) Uani 1 1 d .
O1 O 1.0144(3) 0.6472(3) 0.0302(2) 0.0560(9) Uani 1 1 d .
O2 O 0.9053(3) 0.7142(3) 0.2239(2) 0.0693(11) Uani 1 1 d .
O3 O 0.9167(3) 0.8780(3) 0.0288(2) 0.0541(9) Uani 1 1 d .
N4 N 0.7876(3) 0.8867(3) 0.2018(2) 0.0467(10) Uani 1 1 d .
H4 H 0.8109 0.8372 0.1749 0.056 Uiso 1 1 calc R
N3 N 0.8157(3) 1.0176(3) 0.0538(2) 0.0444(9) Uani 1 1 d .
N1 N 1.1222(3) 0.6608(3) -0.1178(2) 0.0472(10) Uani 1 1 d .
N2 N 1.0211(3) 0.8175(3) -0.1296(2) 0.0434(9) Uani 1 1 d .
H2 H 1.0208 0.8224 -0.0702 0.052 Uiso 1 1 calc R
N5 N 0.8910(4) 0.5646(3) 0.3408(3) 0.0521(11) Uani 1 1 d .
N6 N 1.0204(3) 0.5337(3) 0.2051(3) 0.0472(10) Uani 1 1 d .
H6 H 0.9887 0.5717 0.1608 0.057 Uiso 1 1 calc R
C45 C 0.7314(6) 0.3938(5) 0.5572(4) 0.085(2) Uani 1 1 d .
H45 H 0.7280 0.3279 0.5954 0.102 Uiso 1 1 calc R
C46 C 0.8146(5) 0.4217(4) 0.4789(4) 0.0652(15) Uani 1 1 d .
H46 H 0.8663 0.3746 0.4630 0.078 Uiso 1 1 calc R
C12 C 0.8196(4) 0.5201(4) 0.4252(3) 0.0515(13) Uani 1 1 d .
C11 C 0.7426(4) 0.5929(4) 0.4469(3) 0.0535(13) Uani 1 1 d .
C10 C 0.7680(4) 0.6878(4) 0.3726(3) 0.0513(13) Uani 1 1 d .
C36 C 0.7283(4) 0.7839(4) 0.3736(3) 0.0491(12) Uani 1 1 d .
C35 C 0.7462(4) 0.8769(4) 0.2994(3) 0.0500(12) Uani 1 1 d .
C32 C 0.7858(4) 0.9873(4) 0.1546(3) 0.0456(11) Uani 1 1 d .
C5 C 0.8782(4) 0.9605(4) -0.0056(3) 0.0436(11) Uani 1 1 d .
C6 C 0.8830(4) 1.0152(4) -0.1074(3) 0.0436(11) Uani 1 1 d .
C21 C 0.9199(4) 0.9783(3) -0.1896(3) 0.0445(11) Uani 1 1 d .
C22 C 0.8953(4) 1.0366(4) -0.2861(3) 0.0488(12) Uani 1 1 d .
C23 C 0.9729(5) 1.1007(5) -0.3499(4) 0.0688(16) Uani 1 1 d .
H23 H 1.0417 1.1111 -0.3329 0.083 Uiso 1 1 calc R
C24 C 0.9472(6) 1.1509(5) -0.4422(4) 0.084(2) Uani 1 1 d .
H24 H 0.9994 1.1945 -0.4858 0.101 Uiso 1 1 calc R
C25 C 0.8472(7) 1.1357(5) -0.4669(4) 0.083(2) Uani 1 1 d .
H25 H 0.8316 1.1674 -0.5281 0.099 Uiso 1 1 calc R
C55 C 1.4232(5) 0.2480(5) 0.1093(4) 0.0716(17) Uani 1 1 d .
H55 H 1.4771 0.1988 0.1110 0.086 Uiso 1 1 calc R
C54 C 1.4479(5) 0.3442(5) 0.1185(4) 0.0735(17) Uani 1 1 d .
H54 H 1.5192 0.3606 0.1261 0.088 Uiso 1 1 calc R
C53 C 1.3677(4) 0.4182(4) 0.1165(4) 0.0587(14) Uani 1 1 d .
H53 H 1.3852 0.4835 0.1236 0.070 Uiso 1 1 calc R
C52 C 1.2628(4) 0.3945(4) 0.1040(3) 0.0466(12) Uani 1 1 d .
C51 C 1.1755(4) 0.4737(3) 0.0962(3) 0.0440(11) Uani 1 1 d .
C2 C 1.1657(4) 0.5301(3) 0.0032(3) 0.0425(11) Uani 1 1 d .
C1 C 1.0918(4) 0.6156(4) -0.0205(3) 0.0452(11) Uani 1 1 d .
C4 C 1.2104(4) 0.6085(4) -0.1604(3) 0.0453(11) Uani 1 1 d .
C16 C 1.2677(5) 0.6318(4) -0.2538(4) 0.0616(15) Uani 1 1 d .
H16 H 1.2525 0.6902 -0.2980 0.074 Uiso 1 1 calc R
C15 C 1.3481(5) 0.5663(5) -0.2797(4) 0.0671(16) Uani 1 1 d .
H15 H 1.3859 0.5784 -0.3430 0.080 Uiso 1 1 calc R
C14 C 1.3725(5) 0.4825(5) -0.2117(4) 0.0714(17) Uani 1 1 d .
H14 H 1.4264 0.4385 -0.2303 0.086 Uiso 1 1 calc R
C13 C 1.3198(5) 0.4622(4) -0.1174(4) 0.0632(15) Uani 1 1 d .
H13 H 1.3394 0.4062 -0.0726 0.076 Uiso 1 1 calc R
C3 C 1.2362(4) 0.5262(4) -0.0888(3) 0.0463(12) Uani 1 1 d .
C17 C 1.0664(4) 0.7410(4) -0.1701(3) 0.0449(11) Uani 1 1 d .
C18 C 1.0507(4) 0.7587(4) -0.2661(3) 0.0551(14) Uani 1 1 d .
H18 H 1.0731 0.7176 -0.3102 0.066 Uiso 1 1 calc R
C19 C 0.9957(5) 0.8488(4) -0.2840(3) 0.0569(14) Uani 1 1 d .
H19 H 0.9752 0.8797 -0.3436 0.068 Uiso 1 1 calc R
C20 C 0.9754(4) 0.8869(4) -0.1996(3) 0.0467(12) Uani 1 1 d .
C7 C 0.8260(4) 1.1117(3) -0.1019(3) 0.0435(11) Uani 1 1 d .
C8 C 0.7851(4) 1.1103(3) -0.0056(3) 0.0434(11) Uani 1 1 d .
C34 C 0.7195(5) 0.9746(4) 0.3115(3) 0.0610(15) Uani 1 1 d .
H34 H 0.6895 0.9917 0.3699 0.073 Uiso 1 1 calc R
C33 C 0.7448(5) 1.0428(4) 0.2225(4) 0.0619(15) Uani 1 1 d .
H33 H 0.7357 1.1132 0.2108 0.074 Uiso 1 1 calc R
C37 C 0.6588(5) 0.7996(4) 0.4655(4) 0.0552(13) Uani 1 1 d .
C42 C 0.7055(6) 0.7949(5) 0.5474(4) 0.0768(18) Uani 1 1 d .
H42 H 0.7807 0.7835 0.5453 0.092 Uiso 1 1 calc R
C41 C 0.6436(7) 0.8068(6) 0.6338(5) 0.101(2) Uani 1 1 d .
H41 H 0.6763 0.8024 0.6895 0.121 Uiso 1 1 calc R
C40 C 0.5333(8) 0.8253(6) 0.6358(5) 0.115(3) Uani 1 1 d .
H40 H 0.4917 0.8355 0.6931 0.138 Uiso 1 1 calc R
C39 C 0.4831(7) 0.8290(7) 0.5558(5) 0.118(3) Uani 1 1 d .
H39 H 0.4078 0.8390 0.5581 0.142 Uiso 1 1 calc R
C38 C 0.5490(6) 0.8173(7) 0.4700(4) 0.103(3) Uani 1 1 d .
H38 H 0.5167 0.8217 0.4142 0.124 Uiso 1 1 calc R
C44 C 0.6534(6) 0.4631(5) 0.5787(4) 0.086(2) Uani 1 1 d .
H44 H 0.5963 0.4431 0.6301 0.104 Uiso 1 1 calc R
C43 C 0.6593(5) 0.5626(5) 0.5242(4) 0.0744(18) Uani 1 1 d .
H43 H 0.6069 0.6091 0.5400 0.089 Uiso 1 1 calc R
C47 C 0.9860(4) 0.5186(4) 0.3018(3) 0.0510(13) Uani 1 1 d .
C50 C 1.1136(4) 0.4790(4) 0.1884(3) 0.0449(11) Uani 1 1 d .
C49 C 1.1361(4) 0.4273(4) 0.2792(3) 0.0552(13) Uani 1 1 d .
H49 H 1.1932 0.3825 0.2905 0.066 Uiso 1 1 calc R
C48 C 1.0578(5) 0.4547(4) 0.3495(3) 0.0625(15) Uani 1 1 d .
H48 H 1.0546 0.4337 0.4166 0.075 Uiso 1 1 calc R
C9 C 0.8599(4) 0.6636(4) 0.3004(3) 0.0538(13) Uani 1 1 d .
C31 C 0.7200(4) 1.1881(4) 0.0227(4) 0.0554(13) Uani 1 1 d .
H31 H 0.6906 1.1845 0.0875 0.066 Uiso 1 1 calc R
C30 C 0.7011(5) 1.2704(4) -0.0496(4) 0.0603(14) Uani 1 1 d .
H30 H 0.6567 1.3225 -0.0332 0.072 Uiso 1 1 calc R
C29 C 0.7466(5) 1.2773(4) -0.1458(4) 0.0607(14) Uani 1 1 d .
H29 H 0.7348 1.3348 -0.1925 0.073 Uiso 1 1 calc R
C28 C 0.8101(5) 1.1988(4) -0.1735(4) 0.0567(14) Uani 1 1 d .
H28 H 0.8413 1.2037 -0.2381 0.068 Uiso 1 1 calc R
C27 C 0.7931(5) 1.0246(5) -0.3118(4) 0.0708(16) Uani 1 1 d .
H27 H 0.7395 0.9830 -0.2679 0.085 Uiso 1 1 calc R
C26 C 0.7688(6) 1.0739(6) -0.4027(5) 0.091(2) Uani 1 1 d .
H26 H 0.6996 1.0648 -0.4195 0.109 Uiso 1 1 calc R
C57 C 1.2395(5) 0.2971(4) 0.0943(4) 0.0620(14) Uani 1 1 d .
H57 H 1.1687 0.2806 0.0852 0.074 Uiso 1 1 calc R
C56 C 1.3177(5) 0.2241(4) 0.0976(4) 0.0675(16) Uani 1 1 d .
H56 H 1.2998 0.1584 0.0919 0.081 Uiso 1 1 calc R

loop_
_atom_site_aniso_label
_atom_site_aniso_U_11
_atom_site_aniso_U_22
_atom_site_aniso_U_33
_atom_site_aniso_U_23
_atom_site_aniso_U_13
_atom_site_aniso_U_12
O1S 0.126(7) 1.13(5) 0.317(15) 0.01(2) -0.120(9) -0.227(16)
O1 0.056(2) 0.062(2) 0.0437(18) -0.0071(16) 0.0030(16) 0.0206(18)
O2 0.083(3) 0.060(2) 0.050(2) 0.0003(18) 0.0214(19) 0.023(2)
O3 0.074(2) 0.049(2) 0.0369(16) -0.0072(15) -0.0020(16) 0.0168(19)
N4 0.055(2) 0.048(2) 0.0351(19) -0.0108(17) 0.0048(18) 0.006(2)
N3 0.048(2) 0.044(2) 0.039(2) -0.0084(17) 0.0011(17) 0.0024(19)
N1 0.058(3) 0.045(2) 0.037(2) -0.0107(17) 0.0004(18) 0.011(2)
N2 0.048(2) 0.048(2) 0.0338(18) -0.0125(17) -0.0013(17) 0.0050(19)
N5 0.062(3) 0.048(3) 0.040(2) -0.0059(18) 0.0075(19) 0.012(2)
N6 0.053(2) 0.046(2) 0.038(2) -0.0048(17) 0.0013(18) 0.011(2)
C45 0.114(6) 0.061(4) 0.063(4) 0.002(3) 0.020(4) -0.008(4)
C46 0.085(4) 0.054(3) 0.049(3) -0.006(3) 0.009(3) 0.004(3)
C12 0.066(3) 0.047(3) 0.036(2) -0.008(2) 0.007(2) 0.002(3)
C11 0.062(3) 0.054(3) 0.039(2) -0.009(2) 0.007(2) 0.006(3)
C10 0.056(3) 0.057(3) 0.035(2) -0.009(2) 0.009(2) 0.007(3)
C36 0.050(3) 0.052(3) 0.041(2) -0.010(2) 0.004(2) 0.008(2)
C35 0.053(3) 0.053(3) 0.039(2) -0.008(2) 0.007(2) 0.006(2)
C32 0.048(3) 0.043(3) 0.041(2) -0.006(2) 0.003(2) 0.002(2)
C5 0.048(3) 0.040(3) 0.042(2) -0.009(2) -0.001(2) 0.004(2)
C6 0.041(3) 0.047(3) 0.042(2) -0.009(2) -0.004(2) -0.001(2)
C21 0.050(3) 0.040(3) 0.039(2) -0.003(2) -0.001(2) 0.003(2)
C22 0.061(3) 0.047(3) 0.037(2) -0.009(2) 0.001(2) 0.007(3)
C23 0.060(4) 0.078(4) 0.059(3) 0.003(3) -0.001(3) 0.002(3)
C24 0.094(5) 0.076(4) 0.060(4) 0.018(3) 0.013(4) 0.012(4)
C25 0.105(6) 0.083(5) 0.053(3) 0.000(3) -0.013(4) 0.023(4)
C55 0.061(4) 0.061(4) 0.088(4) -0.010(3) -0.003(3) 0.025(3)
C54 0.052(3) 0.083(5) 0.085(4) -0.016(3) -0.012(3) 0.021(3)
C53 0.052(3) 0.058(3) 0.065(3) -0.014(3) -0.006(3) 0.002(3)
C52 0.045(3) 0.043(3) 0.046(3) -0.003(2) 0.003(2) 0.010(2)
C51 0.041(3) 0.042(3) 0.048(3) -0.011(2) 0.000(2) 0.001(2)
C2 0.044(3) 0.038(3) 0.042(2) -0.008(2) 0.003(2) 0.002(2)
C1 0.047(3) 0.046(3) 0.042(2) -0.012(2) -0.002(2) 0.006(2)
C4 0.049(3) 0.047(3) 0.042(2) -0.017(2) -0.002(2) 0.005(2)
C16 0.065(4) 0.067(4) 0.047(3) -0.010(3) 0.007(3) 0.010(3)
C15 0.072(4) 0.076(4) 0.047(3) -0.014(3) 0.011(3) 0.007(3)
C14 0.072(4) 0.071(4) 0.068(4) -0.026(3) 0.014(3) 0.019(3)
C13 0.061(3) 0.064(4) 0.061(3) -0.015(3) 0.007(3) 0.018(3)
C3 0.045(3) 0.047(3) 0.048(3) -0.018(2) 0.000(2) 0.005(2)
C17 0.050(3) 0.045(3) 0.037(2) -0.009(2) -0.002(2) 0.006(2)
C18 0.071(4) 0.054(3) 0.042(3) -0.017(2) -0.004(2) 0.010(3)
C19 0.076(4) 0.059(3) 0.036(2) -0.010(2) -0.010(2) 0.011(3)
C20 0.052(3) 0.053(3) 0.031(2) -0.004(2) -0.002(2) 0.003(2)
C7 0.046(3) 0.036(3) 0.047(3) -0.010(2) -0.004(2) 0.002(2)
C8 0.042(3) 0.039(3) 0.050(3) -0.010(2) -0.006(2) 0.005(2)
C34 0.086(4) 0.051(3) 0.042(3) -0.014(2) 0.008(3) 0.005(3)
C33 0.084(4) 0.042(3) 0.053(3) -0.015(2) 0.015(3) 0.004(3)
C37 0.062(3) 0.046(3) 0.050(3) -0.005(2) 0.010(3) 0.011(3)
C42 0.085(4) 0.097(5) 0.048(3) -0.029(3) 0.010(3) -0.008(4)
C41 0.113(6) 0.126(6) 0.060(4) -0.034(4) 0.020(4) -0.015(5)
C40 0.146(8) 0.117(7) 0.062(4) -0.011(4) 0.034(5) 0.049(6)
C39 0.107(6) 0.155(8) 0.067(4) 0.005(5) 0.025(4) 0.071(6)
C38 0.094(5) 0.149(7) 0.049(3) 0.001(4) 0.012(3) 0.053(5)
C44 0.102(5) 0.059(4) 0.074(4) 0.004(3) 0.036(4) 0.003(4)
C43 0.078(4) 0.066(4) 0.065(3) -0.005(3) 0.023(3) 0.008(3)
C47 0.062(3) 0.048(3) 0.042(3) -0.013(2) -0.001(2) 0.011(3)
C50 0.048(3) 0.041(3) 0.044(2) -0.008(2) 0.000(2) 0.008(2)
C49 0.057(3) 0.059(3) 0.047(3) -0.008(2) -0.005(2) 0.014(3)
C48 0.078(4) 0.069(4) 0.038(3) -0.006(2) -0.006(3) 0.014(3)
C9 0.063(3) 0.053(3) 0.039(3) -0.008(2) 0.008(2) 0.015(3)
C31 0.060(3) 0.047(3) 0.058(3) -0.013(2) -0.002(3) 0.006(3)
C30 0.064(4) 0.047(3) 0.069(3) -0.015(3) -0.006(3) 0.012(3)
C29 0.075(4) 0.043(3) 0.062(3) -0.005(2) -0.012(3) 0.009(3)
C28 0.071(4) 0.047(3) 0.049(3) -0.008(2) 0.000(3) 0.000(3)
C27 0.066(4) 0.083(4) 0.055(3) 0.006(3) -0.013(3) -0.006(3)
C26 0.091(5) 0.109(6) 0.068(4) 0.008(4) -0.031(4) -0.009(4)
C57 0.049(3) 0.051(3) 0.083(4) -0.017(3) 0.004(3) 0.000(3)
C56 0.061(4) 0.042(3) 0.091(4) -0.009(3) 0.008(3) 0.008(3)

loop_
_atom_type_symbol
_atom_type_description
_atom_type_scat_dispersion_real
_atom_type_scat_dispersion_imag
_atom_type_scat_source
C C 0.0033 0.0016 'International Tables Vol C Tables 4.2.6.8 and 6.1.1.4'
H H 0.0000 0.0000 'International Tables Vol C Tables 4.2.6.8 and 6.1.1.4'
N N 0.0061 0.0033 'International Tables Vol C Tables 4.2.6.8 and 6.1.1.4'
O O 0.0106 0.0060 'International Tables Vol C Tables 4.2.6.8 and 6.1.1.4'

loop_
_geom_angle_atom_site_label_1
_geom_angle_atom_site_label_2
_geom_angle_atom_site_label_3
_geom_angle
C32 N4 C35 109.6(4)
C32 N4 H4 125.2
C35 N4 H4 125.2
C32 N3 C5 125.4(4)
C32 N3 C8 125.6(4)
C5 N3 C8 109.0(3)
C4 N1 C1 110.7(4)
C4 N1 C17 124.2(4)
C1 N1 C17 124.9(4)
C17 N2 C20 109.0(3)
C17 N2 H2 125.5
C20 N2 H2 125.5
C12 N5 C9 111.9(4)
C12 N5 C47 124.9(4)
C9 N5 C47 123.1(4)
C47 N6 C50 109.5(4)
C47 N6 H6 125.3
C50 N6 H6 125.3
C46 C45 C44 120.2(6)
C46 C45 H45 119.9
C44 C45 H45 119.9
C12 C46 C45 118.8(5)
C12 C46 H46 120.6
C45 C46 H46 120.6
C46 C12 N5 129.4(5)
C46 C12 C11 122.1(5)
N5 C12 C11 108.4(4)
C43 C11 C12 118.0(5)
C43 C11 C10 133.8(5)
C12 C11 C10 108.1(4)
C36 C10 C9 125.0(4)
C36 C10 C11 128.5(4)
C9 C10 C11 106.0(4)
C10 C36 C35 129.7(4)
C10 C36 C37 117.7(4)
C35 C36 C37 112.6(4)
C34 C35 N4 106.2(4)
C34 C35 C36 126.1(4)
N4 C35 C36 127.6(4)
N4 C32 N3 121.6(4)
N4 C32 C33 107.7(4)
N3 C32 C33 130.6(4)
O3 C5 N3 121.5(4)
O3 C5 C6 130.2(4)
N3 C5 C6 108.2(4)
C21 C6 C7 127.6(4)
C21 C6 C5 127.1(4)
C7 C6 C5 104.8(4)
C6 C21 C20 130.2(4)
C6 C21 C22 118.8(4)
C20 C21 C22 110.8(4)
C27 C22 C23 119.2(5)
C27 C22 C21 119.2(5)
C23 C22 C21 121.6(5)
C22 C23 C24 119.5(6)
C22 C23 H23 120.3
C24 C23 H23 120.3
C25 C24 C23 120.2(6)
C25 C24 H24 119.9
C23 C24 H24 119.9
C24 C25 C26 120.5(6)
C24 C25 H25 119.7
C26 C25 H25 119.7
C56 C55 C54 119.4(5)
C56 C55 H55 120.3
C54 C55 H55 120.3
C55 C54 C53 120.8(6)
C55 C54 H54 119.6
C53 C54 H54 119.6
C52 C53 C54 119.7(5)
C52 C53 H53 120.1
C54 C53 H53 120.1
C57 C52 C53 118.7(5)
C57 C52 C51 119.9(5)
C53 C52 C51 121.4(4)
C2 C51 C50 129.7(4)
C2 C51 C52 117.4(4)
C50 C51 C52 113.0(4)
C51 C2 C3 127.5(4)
C51 C2 C1 126.5(4)
C3 C2 C1 105.6(4)
O1 C1 N1 121.6(4)
O1 C1 C2 131.0(4)
N1 C1 C2 107.4(4)
N1 C4 C3 108.0(4)
N1 C4 C16 128.9(4)
C3 C4 C16 123.0(4)
C15 C16 C4 118.2(5)
C15 C16 H16 120.9
C4 C16 H16 120.9
C16 C15 C14 119.8(5)
C16 C15 H15 120.1
C14 C15 H15 120.1
C13 C14 C15 122.1(5)
C13 C14 H14 119.0
C15 C14 H14 119.0
C14 C13 C3 119.7(5)
C14 C13 H13 120.2
C3 C13 H13 120.2
C4 C3 C13 117.0(4)
C4 C3 C2 108.1(4)
C13 C3 C2 134.9(4)
N2 C17 C18 109.2(4)
N2 C17 N1 122.2(4)
C18 C17 N1 128.7(4)
C17 C18 C19 106.6(4)
C17 C18 H18 126.7
C19 C18 H18 126.7
C20 C19 C18 109.7(4)
C20 C19 H19 125.1
C18 C19 H19 125.1
C19 C20 N2 105.5(4)
C19 C20 C21 126.1(4)
N2 C20 C21 128.4(4)
C8 C7 C28 118.9(4)
C8 C7 C6 108.8(4)
C28 C7 C6 132.3(4)
C7 C8 C31 122.5(4)
C7 C8 N3 109.0(4)
C31 C8 N3 128.4(4)
C33 C34 C35 108.9(4)
C33 C34 H34 125.6
C35 C34 H34 125.6
C34 C33 C32 107.5(5)
C34 C33 H33 126.2
C32 C33 H33 126.2
C38 C37 C42 118.3(5)
C38 C37 C36 121.9(5)
C42 C37 C36 119.8(5)
C37 C42 C41 121.4(7)
C37 C42 H42 119.3
C41 C42 H42 119.3
C40 C41 C42 118.9(7)
C40 C41 H41 120.6
C42 C41 H41 120.6
C41 C40 C39 121.5(6)
C41 C40 H40 119.3
C39 C40 H40 119.3
C40 C39 C38 117.7(7)
C40 C39 H39 121.2
C38 C39 H39 121.2
C37 C38 C39 122.3(7)
C37 C38 H38 118.9
C39 C38 H38 118.9
C43 C44 C45 120.5(6)
C43 C44 H44 119.7
C45 C44 H44 119.7
C11 C43 C44 120.4(5)
C11 C43 H43 119.8
C44 C43 H43 119.8
N6 C47 C48 108.6(4)
N6 C47 N5 122.1(4)
C48 C47 N5 129.2(4)
N6 C50 C49 106.8(4)
N6 C50 C51 127.3(4)
C49 C50 C51 126.0(4)
C48 C49 C50 107.7(4)
C48 C49 H49 126.2
C50 C49 H49 126.2
C47 C48 C49 107.4(4)
C47 C48 H48 126.3
C49 C48 H48 126.3
O2 C9 N5 123.5(4)
O2 C9 C10 131.3(5)
N5 C9 C10 105.2(4)
C30 C31 C8 117.3(5)
C30 C31 H31 121.4
C8 C31 H31 121.4
C31 C30 C29 121.6(5)
C31 C30 H30 119.2
C29 C30 H30 119.2
C30 C29 C28 120.6(5)
C30 C29 H29 119.7
C28 C29 H29 119.7
C7 C28 C29 118.8(5)
C7 C28 H28 120.6
C29 C28 H28 120.6
C22 C27 C26 120.9(6)
C22 C27 H27 119.6
C26 C27 H27 119.6
C25 C26 C27 119.7(6)
C25 C26 H26 120.2
C27 C26 H26 120.2
C52 C57 C56 121.5(5)
C52 C57 H57 119.2
C56 C57 H57 119.2
C55 C56 C57 119.8(5)
C55 C56 H56 120.1
C57 C56 H56 120.1

loop_
_geom_bond_atom_site_label_1
_geom_bond_atom_site_label_2
_geom_bond_distance
O1 C1 1.235(5)
O2 C9 1.210(6)
O3 C5 1.231(5)
N4 C32 1.373(6)
N4 C35 1.383(5)
N4 H4 0.8600
N3 C32 1.397(6)
N3 C5 1.401(5)
N3 C8 1.428(6)
N1 C4 1.416(5)
N1 C1 1.383(6)
N1 C17 1.406(6)
N2 C17 1.356(5)
N2 C20 1.391(5)
N2 H2 0.8600
N5 C12 1.398(6)
N5 C9 1.403(6)
N5 C47 1.410(6)
N6 C47 1.350(6)
N6 C50 1.372(5)
N6 H6 0.8600
C45 C46 1.383(8)
C45 C44 1.376(8)
C45 H45 0.9300
C46 C12 1.372(7)
C46 H46 0.9300
C12 C11 1.402(7)
C11 C43 1.379(7)
C11 C10 1.470(7)
C10 C36 1.375(7)
C10 C9 1.492(6)
C36 C35 1.445(7)
C36 C37 1.504(6)
C35 C34 1.386(7)
C32 C33 1.376(6)
C5 C6 1.469(6)
C6 C21 1.379(6)
C6 C7 1.477(6)
C21 C20 1.421(6)
C21 C22 1.498(6)
C22 C27 1.375(8)
C22 C23 1.374(8)
C23 C24 1.421(8)
C23 H23 0.9300
C24 C25 1.353(10)
C24 H24 0.9300
C25 C26 1.368(10)
C25 H25 0.9300
C55 C56 1.376(8)
C55 C54 1.361(9)
C55 H55 0.9300
C54 C53 1.392(7)
C54 H54 0.9300
C53 C52 1.372(7)
C53 H53 0.9300
C52 C57 1.375(7)
C52 C51 1.501(6)
C51 C2 1.399(6)
C51 C50 1.429(6)
C2 C3 1.468(6)
C2 C1 1.469(6)
C4 C3 1.402(6)
C4 C16 1.380(7)
C16 C15 1.378(7)
C16 H16 0.9300
C15 C14 1.379(8)
C15 H15 0.9300
C14 C13 1.372(7)
C14 H14 0.9300
C13 C3 1.402(6)
C13 H13 0.9300
C17 C18 1.376(6)
C18 C19 1.373(7)
C18 H18 0.9300
C19 C20 1.390(6)
C19 H19 0.9300
C7 C8 1.383(6)
C7 C28 1.408(7)
C8 C31 1.399(6)
C34 C33 1.389(7)
C34 H34 0.9300
C33 H33 0.9300
C37 C38 1.359(8)
C37 C42 1.362(8)
C42 C41 1.385(8)
C42 H42 0.9300
C41 C40 1.372(11)
C41 H41 0.9300
C40 C39 1.363(11)
C40 H40 0.9300
C39 C38 1.398(8)
C39 H39 0.9300
C38 H38 0.9300
C44 C43 1.386(8)
C44 H44 0.9300
C43 H43 0.9300
C47 C48 1.374(7)
C50 C49 1.395(6)
C49 C48 1.387(7)
C49 H49 0.9300
C48 H48 0.9300
C31 C30 1.382(7)
C31 H31 0.9300
C30 C29 1.383(7)
C30 H30 0.9300
C29 C28 1.393(7)
C29 H29 0.9300
C28 H28 0.9300
C27 C26 1.394(8)
C27 H27 0.9300
C26 H26 0.9300
C57 C56 1.364(7)
C57 H57 0.9300
C56 H56 0.9300
